data_7206070
loop_
_publ_author_name
'Fu, Zhiyong'
'Chen, Yuan'
'Zhang, Jie'
'Liao, Shijun'

_publ_section_title
;
 Correlation between the photoactive character and the structures of
 two novel metal organic frameworks
;
_journal_issue 22
_journal_name_full 'Journal of Materials Chemistry'
_journal_page_first 7895
_journal_paper_doi 10.1039/c1jm10945f
_journal_volume 21
_journal_year 2011
_chemical_formula_sum 'C34 H22 N6 O9 Zn2'
_chemical_formula_weight 789.32
_chemical_name_systematic
;
?
;
_space_group_IT_number 14
_symmetry_cell_setting monoclinic
_symmetry_space_group_name_Hall '-P 2ybc'
_symmetry_space_group_name_H-M 'P 1 21/c 1'
_atom_sites_solution_hydrogens geom
_atom_sites_solution_primary direct
_atom_sites_solution_secondary difmap
_audit_creation_method SHELXL-97
_cell_angle_alpha 90.00
_cell_angle_beta 93.71(3)
_cell_angle_gamma 90.00
_cell_formula_units_Z 4
_cell_length_a 10.106(2)
_cell_length_b 20.726(4)
_cell_length_c 16.394(3)
_cell_measurement_reflns_used 5920
_cell_measurement_temperature 298(2)
_cell_measurement_theta_max 25.02
_cell_measurement_theta_min 3.03
_cell_volume 3426.6(11)
_computing_structure_refinement 'SHELXL-97 (Sheldrick, 1997)'
_computing_structure_solution 'SHELXS-97 (Sheldrick, 1990)'
_diffrn_ambient_temperature 298(2)
_diffrn_measured_fraction_theta_full 0.979
_diffrn_measured_fraction_theta_max 0.979
_diffrn_measurement_device_type 'Rigaku R-AXIS SPIDER CCD'
_diffrn_measurement_method '\w scans'
_diffrn_radiation_monochromator graphite
_diffrn_radiation_source 'fine-focus sealed tube'
_diffrn_radiation_type MoK\a
_diffrn_radiation_wavelength 0.71073
_diffrn_reflns_av_R_equivalents 0.0492
_diffrn_reflns_av_sigmaI/netI 0.0647
_diffrn_reflns_limit_h_max 12
_diffrn_reflns_limit_h_min -12
_diffrn_reflns_limit_k_max 24
_diffrn_reflns_limit_k_min -24
_diffrn_reflns_limit_l_max 19
_diffrn_reflns_limit_l_min -19
_diffrn_reflns_number 26178
_diffrn_reflns_theta_full 25.02
_diffrn_reflns_theta_max 25.02
_diffrn_reflns_theta_min 3.03
_exptl_absorpt_coefficient_mu 1.463
_exptl_absorpt_correction_type none
_exptl_crystal_colour Yellow
_exptl_crystal_density_diffrn 1.530
_exptl_crystal_density_method 'not measured'
_exptl_crystal_description block
_exptl_crystal_F_000 1600
_exptl_crystal_size_max 0.3
_exptl_crystal_size_mid 0.3
_exptl_crystal_size_min 0.2
_refine_diff_density_max 0.820
_refine_diff_density_min -0.993
_refine_diff_density_rms 0.108
_refine_ls_extinction_method none
_refine_ls_goodness_of_fit_ref 1.059
_refine_ls_hydrogen_treatment mixed
_refine_ls_matrix_type full
_refine_ls_number_parameters 406
_refine_ls_number_reflns 5920
_refine_ls_number_restraints 3
_refine_ls_restrained_S_all 1.058
_refine_ls_R_factor_all 0.0787
_refine_ls_R_factor_gt 0.0530
_refine_ls_shift/su_max 0.002
_refine_ls_shift/su_mean 0.000
_refine_ls_structure_factor_coef Fsqd
_refine_ls_weighting_details 'calc w=1/[\s^2^(Fo^2^)+(0.0936P)^2^+4.9350P] where P=(Fo^2^+2Fc^2^)/3'
_refine_ls_weighting_scheme calc
_refine_ls_wR_factor_gt 0.1380
_refine_ls_wR_factor_ref 0.1730
_reflns_number_gt 4321
_reflns_number_total 5920
_reflns_threshold_expression >2sigma(I)
_cod_data_source_file c1jm10945f.txt
_cod_data_source_block y1
_cod_depositor_comments
;
The following automatic conversions were performed:
'_symmetry_cell_setting' value 'Monoclinic' changed to 'monoclinic'
according to '/home/saulius/struct/CIF-dictionaries/cif_core.dic'
dictionary named 'cif_core.dic' version 2.4.1 from 2010-06-29.

Automatic conversion script
Id: cif_fix_enum 1555 2011-01-17 13:19:09Z saulius 
;
_cod_original_cell_volume 3426.8(12)
_cod_original_sg_symbol_H-M P2(1)/c
_cod_database_code 7206070

loop_
_symmetry_equiv_pos_as_xyz
'x, y, z'
'-x, y+1/2, -z+1/2'
'-x, -y, -z'
'x, -y-1/2, z-1/2'

loop_
_atom_site_label
_atom_site_type_symbol
_atom_site_fract_x
_atom_site_fract_y
_atom_site_fract_z
_atom_site_U_iso_or_equiv
_atom_site_adp_type
_atom_site_occupancy
_atom_site_symmetry_multiplicity
_atom_site_calc_flag
_atom_site_refinement_flags
_atom_site_disorder_assembly
_atom_site_disorder_group
Zn1 Zn 0.10292(6) 0.54071(2) 0.04313(4) 0.0406(2) Uani 1 1 d . . .
Zn2 Zn 0.68576(6) 1.10799(2) 0.10656(4) 0.0421(2) Uani 1 1 d . . .
N1 N 0.2558(4) 0.59640(19) 0.0912(3) 0.0444(10) Uani 1 1 d . . .
O1 O 0.1941(5) 0.45355(18) 0.0396(3) 0.0698(13) Uani 1 1 d . . .
O2 O 0.0428(4) 0.39260(18) -0.0266(3) 0.0660(12) Uani 1 1 d . . .
O3 O 0.4404(6) 0.1215(2) 0.0562(3) 0.0887(17) Uani 1 1 d . . .
O4 O 0.5746(4) 0.18210(18) 0.1318(3) 0.0611(11) Uani 1 1 d . . .
O5 O 0.7477(5) 1.1723(2) -0.0306(3) 0.0729(6) Uani 1 1 d . . .
O6 O 0.7443(5) 1.0710(2) 0.0050(3) 0.0729(6) Uani 1 1 d . . .
O7 O 0.8605(5) 1.0569(2) -0.4248(3) 0.0693(12) Uani 1 1 d . . .
O8 O 1.0098(5) 0.9936(2) -0.3601(3) 0.0662(12) Uani 1 1 d . . .
C1 C 0.2555(6) 0.6601(2) 0.0784(4) 0.0567(15) Uani 1 1 d . . .
H1A H 0.1827 0.6783 0.0493 0.068 Uiso 1 1 calc R . .
C2 C 0.3567(6) 0.7001(2) 0.1059(4) 0.0533(14) Uani 1 1 d . . .
H2A H 0.3531 0.7440 0.0945 0.064 Uiso 1 1 calc R . .
C3 C 0.3628(6) 0.5719(3) 0.1329(4) 0.0611(17) Uani 1 1 d . . .
H3A H 0.3665 0.5275 0.1413 0.073 Uiso 1 1 calc R . .
C4 C 0.4664(6) 0.6085(2) 0.1634(4) 0.0641(18) Uani 1 1 d . . .
H4A H 0.5381 0.5894 0.1925 0.077 Uiso 1 1 calc R . .
C5 C 0.4637(5) 0.6742(2) 0.1506(3) 0.0444(12) Uani 1 1 d . . .
C6 C 0.5754(6) 0.7166(2) 0.1820(3) 0.0469(13) Uani 1 1 d . . .
C7 C 0.6671(6) 0.8148(2) 0.1951(3) 0.0482(9) Uani 1 1 d . . .
C8 C 0.7817(5) 0.7273(2) 0.2379(4) 0.0482(13) Uani 1 1 d . . .
C9 C 0.6595(6) 0.8862(2) 0.1844(4) 0.0482(9) Uani 1 1 d . . .
C10 C 0.5609(6) 0.9139(3) 0.1361(4) 0.0552(15) Uani 1 1 d . . .
H10A H 0.4928 0.8889 0.1119 0.066 Uiso 1 1 calc R . .
C11 C 0.5633(6) 0.9803(2) 0.1232(4) 0.0533(14) Uani 1 1 d . . .
H11A H 0.4965 0.9989 0.0893 0.064 Uiso 1 1 calc R . .
C12 C 0.7540(8) 0.9257(3) 0.2226(4) 0.072(2) Uani 1 1 d . . .
H12A H 0.8202 0.9085 0.2582 0.087 Uiso 1 1 calc R . .
C13 C 0.7485(7) 0.9911(3) 0.2070(4) 0.0630(18) Uani 1 1 d . . .
H13A H 0.8128 1.0175 0.2329 0.076 Uiso 1 1 calc R . .
C14 C 0.9058(5) 0.6983(2) 0.2743(4) 0.0496(13) Uani 1 1 d . . .
C15 C 0.9041(6) 0.6479(2) 0.3305(4) 0.0522(14) Uani 1 1 d . . .
H15A H 0.8240 0.6315 0.3463 0.063 Uiso 1 1 calc R . .
C16 C 1.0200(6) 0.6233(3) 0.3615(4) 0.0571(15) Uani 1 1 d . . .
H16A H 1.0180 0.5904 0.4000 0.069 Uiso 1 1 calc R . .
C17 C 1.0283(7) 0.7206(4) 0.2546(5) 0.080(2) Uani 1 1 d . . .
H17A H 1.0342 0.7554 0.2192 0.095 Uiso 1 1 calc R . .
C18 C 1.1403(7) 0.6918(3) 0.2871(5) 0.074(2) Uani 1 1 d . . .
H18A H 1.2216 0.7067 0.2713 0.089 Uiso 1 1 calc R . .
C19 C 0.1499(7) 0.4008(2) 0.0119(4) 0.0553(15) Uani 1 1 d . . .
C20 C 0.2370(6) 0.3422(2) 0.0301(4) 0.0507(13) Uani 1 1 d . . .
C21 C 0.3556(7) 0.3468(3) 0.0757(4) 0.0637(17) Uani 1 1 d . . .
H21A H 0.3861 0.3871 0.0935 0.076 Uiso 1 1 calc R . .
C22 C 0.4303(7) 0.2926(3) 0.0954(4) 0.0635(17) Uani 1 1 d . . .
H22A H 0.5093 0.2964 0.1275 0.076 Uiso 1 1 calc R . .
C23 C 0.3875(6) 0.2329(2) 0.0675(4) 0.0495(13) Uani 1 1 d . . .
C24 C 0.2706(7) 0.2285(3) 0.0204(4) 0.0614(16) Uani 1 1 d . . .
H24A H 0.2424 0.1885 0.0001 0.074 Uiso 1 1 calc R . .
C25 C 0.1945(6) 0.2825(3) 0.0026(4) 0.0595(16) Uani 1 1 d . . .
H25A H 0.1142 0.2786 -0.0281 0.071 Uiso 1 1 calc R . .
C26 C 0.4699(6) 0.1747(3) 0.0863(4) 0.0557(14) Uani 1 1 d . . .
C27 C 0.7604(8) 1.1157(3) -0.0459(4) 0.0729(6) Uani 1 1 d . . .
C28 C 0.7986(8) 1.0948(3) -0.1292(4) 0.0729(6) Uani 1 1 d . . .
C29 C 0.8554(8) 1.0372(3) -0.1407(4) 0.0729(6) Uani 1 1 d . . .
H29A H 0.8691 1.0097 -0.0962 0.088 Uiso 1 1 calc R . .
C30 C 0.8939(8) 1.0175(3) -0.2147(4) 0.0729(6) Uani 1 1 d . . .
H30A H 0.9359 0.9778 -0.2193 0.088 Uiso 1 1 calc R . .
C31 C 0.8711(8) 1.0558(3) -0.2825(4) 0.0729(6) Uani 1 1 d . . .
C32 C 0.8109(8) 1.1132(3) -0.2726(4) 0.0729(6) Uani 1 1 d . . .
H32A H 0.7932 1.1400 -0.3175 0.088 Uiso 1 1 calc R . .
C33 C 0.7754(8) 1.1326(3) -0.1958(4) 0.0729(6) Uani 1 1 d . . .
H33A H 0.7348 1.1725 -0.1901 0.088 Uiso 1 1 calc R . .
C34 C 0.9170(9) 1.0336(3) -0.3624(4) 0.0729(6) Uani 1 1 d . . .
N2 N 0.6569(5) 1.01794(19) 0.1575(3) 0.0467(11) Uani 1 1 d . . .
N3 N 1.1398(4) 0.64441(19) 0.3392(3) 0.0458(10) Uani 1 1 d . . .
N4 N 0.5612(4) 0.77972(18) 0.1709(3) 0.0463(11) Uani 1 1 d . . .
N5 N 0.7812(5) 0.7909(2) 0.2275(3) 0.0541(12) Uani 1 1 d . . .
N6 N 0.6825(4) 0.6876(2) 0.2176(3) 0.0499(11) Uani 1 1 d . . .
O9 O 0.8075(14) 0.9330(4) 0.0048(7) 0.179(4) Uani 1 1 d D . .
H1 H 0.801(18) 0.9745(14) 0.008(8) 0.215 Uiso 1 1 d D . .
H2 H 0.796(18) 0.913(5) -0.041(4) 0.215 Uiso 1 1 d D . .

loop_
_atom_site_aniso_label
_atom_site_aniso_U_11
_atom_site_aniso_U_22
_atom_site_aniso_U_33
_atom_site_aniso_U_23
_atom_site_aniso_U_13
_atom_site_aniso_U_12
Zn1 0.0366(4) 0.0293(3) 0.0539(4) 0.0024(2) -0.0133(3) -0.0038(2)
Zn2 0.0389(4) 0.0307(3) 0.0553(4) -0.0019(2) -0.0085(3) 0.0032(2)
N1 0.039(3) 0.036(2) 0.055(3) 0.0030(18) -0.013(2) -0.0054(17)
O1 0.059(3) 0.041(2) 0.106(4) -0.003(2) -0.024(3) 0.0085(18)
O2 0.045(3) 0.049(2) 0.100(3) 0.008(2) -0.028(2) 0.0116(18)
O3 0.104(4) 0.050(2) 0.107(4) -0.015(2) -0.033(3) 0.034(3)
O4 0.051(3) 0.052(2) 0.079(3) 0.0040(19) -0.007(2) 0.0167(18)
O5 0.0981(16) 0.0589(10) 0.0617(11) 0.0016(8) 0.0045(10) 0.0194(10)
O6 0.0981(16) 0.0589(10) 0.0617(11) 0.0016(8) 0.0045(10) 0.0194(10)
O7 0.076(3) 0.077(3) 0.054(2) -0.005(2) -0.009(2) 0.019(2)
O8 0.062(3) 0.073(3) 0.062(3) -0.008(2) -0.007(2) 0.020(2)
C1 0.054(4) 0.034(3) 0.078(4) 0.001(2) -0.027(3) -0.002(2)
C2 0.044(3) 0.033(2) 0.080(4) -0.001(2) -0.020(3) -0.002(2)
C3 0.057(4) 0.032(3) 0.090(4) 0.010(3) -0.025(3) -0.005(2)
C4 0.049(4) 0.039(3) 0.098(5) 0.010(3) -0.037(3) -0.008(2)
C5 0.037(3) 0.033(2) 0.061(3) 0.000(2) -0.012(2) -0.006(2)
C6 0.043(3) 0.035(2) 0.061(3) -0.001(2) -0.006(3) -0.004(2)
C7 0.041(2) 0.0372(19) 0.063(2) 0.0033(16) -0.0164(18) -0.0079(15)
C8 0.035(3) 0.038(3) 0.070(4) 0.006(2) -0.015(3) -0.004(2)
C9 0.041(2) 0.0372(19) 0.063(2) 0.0033(16) -0.0164(18) -0.0079(15)
C10 0.042(3) 0.043(3) 0.078(4) 0.002(3) -0.021(3) -0.010(2)
C11 0.043(3) 0.041(3) 0.074(4) 0.008(3) -0.018(3) 0.000(2)
C12 0.077(5) 0.044(3) 0.089(5) 0.014(3) -0.041(4) -0.015(3)
C13 0.067(4) 0.039(3) 0.078(4) 0.007(3) -0.035(3) -0.016(3)
C14 0.035(3) 0.041(3) 0.071(4) 0.000(2) -0.010(3) -0.006(2)
C15 0.031(3) 0.046(3) 0.079(4) 0.010(3) -0.001(3) 0.000(2)
C16 0.049(4) 0.043(3) 0.077(4) 0.014(3) -0.012(3) -0.006(2)
C17 0.043(4) 0.082(4) 0.111(6) 0.052(4) -0.014(4) -0.009(3)
C18 0.040(4) 0.087(5) 0.095(5) 0.037(4) -0.004(3) -0.009(3)
C19 0.061(4) 0.035(3) 0.070(4) 0.010(3) 0.002(3) 0.009(2)
C20 0.049(4) 0.037(3) 0.064(3) 0.005(2) -0.005(3) 0.007(2)
C21 0.054(4) 0.040(3) 0.095(5) -0.007(3) -0.019(3) 0.007(3)
C22 0.055(4) 0.049(3) 0.083(4) -0.001(3) -0.022(3) 0.007(3)
C23 0.042(3) 0.045(3) 0.061(3) 0.003(2) -0.003(3) 0.011(2)
C24 0.062(4) 0.039(3) 0.081(4) -0.006(3) -0.015(3) 0.009(3)
C25 0.050(4) 0.047(3) 0.079(4) -0.004(3) -0.018(3) 0.008(3)
C26 0.048(4) 0.056(3) 0.063(4) 0.003(3) 0.000(3) 0.018(3)
C27 0.0981(16) 0.0589(10) 0.0617(11) 0.0016(8) 0.0045(10) 0.0194(10)
C28 0.0981(16) 0.0589(10) 0.0617(11) 0.0016(8) 0.0045(10) 0.0194(10)
C29 0.0981(16) 0.0589(10) 0.0617(11) 0.0016(8) 0.0045(10) 0.0194(10)
C30 0.0981(16) 0.0589(10) 0.0617(11) 0.0016(8) 0.0045(10) 0.0194(10)
C31 0.0981(16) 0.0589(10) 0.0617(11) 0.0016(8) 0.0045(10) 0.0194(10)
C32 0.0981(16) 0.0589(10) 0.0617(11) 0.0016(8) 0.0045(10) 0.0194(10)
C33 0.0981(16) 0.0589(10) 0.0617(11) 0.0016(8) 0.0045(10) 0.0194(10)
C34 0.0981(16) 0.0589(10) 0.0617(11) 0.0016(8) 0.0045(10) 0.0194(10)
N2 0.045(3) 0.036(2) 0.057(3) 0.0006(19) -0.012(2) -0.0059(18)
N3 0.037(3) 0.039(2) 0.060(3) 0.0030(19) -0.008(2) -0.0013(18)
N4 0.035(2) 0.034(2) 0.068(3) 0.0023(19) -0.014(2) -0.0049(17)
N5 0.038(3) 0.041(2) 0.080(3) 0.011(2) -0.019(2) -0.0078(19)
N6 0.034(3) 0.041(2) 0.072(3) 0.003(2) -0.017(2) -0.0026(18)
O9 0.198(11) 0.119(6) 0.226(11) -0.027(6) 0.059(9) 0.015(7)

loop_
_atom_type_symbol
_atom_type_description
_atom_type_scat_dispersion_real
_atom_type_scat_dispersion_imag
_atom_type_scat_source
C C 0.0033 0.0016 'International Tables Vol C Tables 4.2.6.8 and 6.1.1.4'
H H 0.0000 0.0000 'International Tables Vol C Tables 4.2.6.8 and 6.1.1.4'
N N 0.0061 0.0033 'International Tables Vol C Tables 4.2.6.8 and 6.1.1.4'
O O 0.0106 0.0060 'International Tables Vol C Tables 4.2.6.8 and 6.1.1.4'
Zn Zn 0.2839 1.4301 'International Tables Vol C Tables 4.2.6.8 and 6.1.1.4'

loop_
_geom_angle_atom_site_label_1
_geom_angle_atom_site_label_2
_geom_angle_atom_site_label_3
_geom_angle
_geom_angle_site_symmetry_1
_geom_angle_site_symmetry_3
_geom_angle_publ_flag
O8 Zn1 O2 88.5(2) 4_476 3_565 ?
O8 Zn1 O7 158.60(18) 4_476 2_644 ?
O2 Zn1 O7 86.3(2) 3_565 2_644 ?
O8 Zn1 O1 86.9(2) 4_476 . ?
O2 Zn1 O1 158.57(18) 3_565 . ?
O7 Zn1 O1 90.5(2) 2_644 . ?
O8 Zn1 N1 105.89(18) 4_476 . ?
O2 Zn1 N1 101.01(18) 3_565 . ?
O7 Zn1 N1 95.47(18) 2_644 . ?
O1 Zn1 N1 100.38(18) . . ?
O8 Zn1 Zn1 80.01(12) 4_476 3_565 ?
O2 Zn1 Zn1 80.97(13) 3_565 3_565 ?
O7 Zn1 Zn1 78.69(13) 2_644 3_565 ?
O1 Zn1 Zn1 77.63(13) . 3_565 ?
N1 Zn1 Zn1 173.75(14) . 3_565 ?
O6 Zn2 O4 133.92(18) . 1_565 ?
O6 Zn2 N3 102.3(2) . 2_755 ?
O4 Zn2 N3 96.18(18) 1_565 2_755 ?
O6 Zn2 N2 92.77(18) . . ?
O4 Zn2 N2 121.49(19) 1_565 . ?
N3 Zn2 N2 107.11(17) 2_755 . ?
O6 Zn2 C26 113.5(2) . 1_565 ?
O4 Zn2 C26 28.24(19) 1_565 1_565 ?
N3 Zn2 C26 123.32(19) 2_755 1_565 ?
N2 Zn2 C26 113.2(2) . 1_565 ?
C1 N1 C3 116.7(5) . . ?
C1 N1 Zn1 120.2(4) . . ?
C3 N1 Zn1 123.1(3) . . ?
C19 O1 Zn1 129.3(4) . . ?
C19 O2 Zn1 125.6(4) . 3_565 ?
C26 O4 Zn2 104.5(4) . 1_545 ?
C27 O6 Zn2 109.4(4) . . ?
C34 O7 Zn1 128.6(5) . 2_654 ?
C34 O8 Zn1 126.5(4) . 4_675 ?
N1 C1 C2 123.4(5) . . ?
C1 C2 C5 119.0(5) . . ?
N1 C3 C4 123.4(5) . . ?
C3 C4 C5 119.3(5) . . ?
C2 C5 C4 118.2(5) . . ?
C2 C5 C6 120.3(4) . . ?
C4 C5 C6 121.4(5) . . ?
N4 C6 N6 125.4(5) . . ?
N4 C6 C5 117.3(5) . . ?
N6 C6 C5 117.3(4) . . ?
N4 C7 N5 125.0(5) . . ?
N4 C7 C9 118.1(5) . . ?
N5 C7 C9 116.8(4) . . ?
N6 C8 N5 126.0(5) . . ?
N6 C8 C14 117.3(4) . . ?
N5 C8 C14 116.8(5) . . ?
C10 C9 C12 118.4(5) . . ?
C10 C9 C7 121.1(5) . . ?
C12 C9 C7 120.5(5) . . ?
C9 C10 C11 119.1(5) . . ?
N2 C11 C10 122.5(5) . . ?
C9 C12 C13 118.7(6) . . ?
N2 C13 C12 123.2(5) . . ?
C17 C14 C15 117.1(5) . . ?
C17 C14 C8 121.3(5) . . ?
C15 C14 C8 121.6(5) . . ?
C16 C15 C14 119.0(5) . . ?
C15 C16 N3 123.0(5) . . ?
C18 C17 C14 119.9(6) . . ?
N3 C18 C17 123.4(6) . . ?
O2 C19 O1 126.0(5) . . ?
O2 C19 C20 118.1(5) . . ?
O1 C19 C20 116.0(6) . . ?
C21 C20 C25 118.9(5) . . ?
C21 C20 C19 121.7(5) . . ?
C25 C20 C19 119.4(5) . . ?
C20 C21 C22 121.0(6) . . ?
C21 C22 C23 119.8(6) . . ?
C24 C23 C22 119.1(5) . . ?
C24 C23 C26 120.8(5) . . ?
C22 C23 C26 120.0(5) . . ?
C23 C24 C25 120.9(5) . . ?
C20 C25 C24 120.2(6) . . ?
O3 C26 O4 120.9(5) . . ?
O3 C26 C23 121.6(6) . . ?
O4 C26 C23 117.4(5) . . ?
O3 C26 Zn2 75.7(4) . 1_545 ?
O4 C26 Zn2 47.3(3) . 1_545 ?
C23 C26 Zn2 156.5(5) . 1_545 ?
O5 C27 O6 123.7(6) . . ?
O5 C27 C28 120.2(6) . . ?
O6 C27 C28 116.0(6) . . ?
C29 C28 C33 117.1(6) . . ?
C29 C28 C27 121.3(6) . . ?
C33 C28 C27 121.6(6) . . ?
C28 C29 C30 122.9(6) . . ?
C29 C30 C31 120.3(6) . . ?
C32 C31 C30 117.8(6) . . ?
C32 C31 C34 122.9(6) . . ?
C30 C31 C34 119.2(6) . . ?
C31 C32 C33 120.4(6) . . ?
C28 C33 C32 121.5(6) . . ?
O7 C34 O8 126.0(6) . . ?
O7 C34 C31 117.0(6) . . ?
O8 C34 C31 117.0(6) . . ?
C13 N2 C11 118.0(4) . . ?
C13 N2 Zn2 121.2(4) . . ?
C11 N2 Zn2 118.4(4) . . ?
C18 N3 C16 117.4(5) . . ?
C18 N3 Zn2 121.3(4) . 2_745 ?
C16 N3 Zn2 121.1(4) . 2_745 ?
C6 N4 C7 114.7(5) . . ?
C8 N5 C7 114.5(4) . . ?
C8 N6 C6 114.2(4) . . ?

loop_
_geom_bond_atom_site_label_1
_geom_bond_atom_site_label_2
_geom_bond_distance
_geom_bond_site_symmetry_2
_geom_bond_publ_flag
Zn1 O8 2.025(4) 4_476 ?
Zn1 O2 2.025(4) 3_565 ?
Zn1 O7 2.025(4) 2_644 ?
Zn1 O1 2.030(4) . ?
Zn1 N1 2.046(4) . ?
Zn1 Zn1 2.9654(12) 3_565 ?
Zn2 O6 1.959(4) . ?
Zn2 O4 1.963(4) 1_565 ?
Zn2 N3 2.065(4) 2_755 ?
Zn2 N2 2.073(4) . ?
Zn2 C26 2.586(6) 1_565 ?
N1 C1 1.338(6) . ?
N1 C3 1.341(7) . ?
O1 C19 1.255(7) . ?
O2 C19 1.229(7) . ?
O2 Zn1 2.025(4) 3_565 ?
O3 C26 1.237(7) . ?
O4 C26 1.264(7) . ?
O4 Zn2 1.963(4) 1_545 ?
O5 C27 1.207(7) . ?
O6 C27 1.264(8) . ?
O7 C34 1.238(8) . ?
O7 Zn1 2.025(4) 2_654 ?
O8 C34 1.251(8) . ?
O8 Zn1 2.025(4) 4_675 ?
C1 C2 1.369(8) . ?
C2 C5 1.376(7) . ?
C3 C4 1.362(8) . ?
C4 C5 1.378(7) . ?
C5 C6 1.494(7) . ?
C6 N4 1.328(6) . ?
C6 N6 1.338(7) . ?
C7 N4 1.333(6) . ?
C7 N5 1.333(7) . ?
C7 C9 1.493(7) . ?
C8 N6 1.322(7) . ?
C8 N5 1.330(6) . ?
C8 C14 1.481(7) . ?
C9 C10 1.360(8) . ?
C9 C12 1.376(8) . ?
C10 C11 1.392(7) . ?
C11 N2 1.323(7) . ?
C12 C13 1.381(8) . ?
C13 N2 1.315(7) . ?
C14 C17 1.380(8) . ?
C14 C15 1.393(8) . ?
C15 C16 1.347(8) . ?
C16 N3 1.360(8) . ?
C17 C18 1.357(9) . ?
C18 N3 1.302(7) . ?
C19 C20 1.518(7) . ?
C20 C21 1.375(8) . ?
C20 C25 1.377(8) . ?
C21 C22 1.380(8) . ?
C22 C23 1.380(8) . ?
C23 C24 1.372(8) . ?
C23 C26 1.486(7) . ?
C24 C25 1.379(8) . ?
C26 Zn2 2.586(6) 1_545 ?
C27 C28 1.508(9) . ?
C28 C29 1.343(9) . ?
C28 C33 1.351(9) . ?
C29 C30 1.360(9) . ?
C30 C31 1.373(9) . ?
C31 C32 1.352(9) . ?
C31 C34 1.491(10) . ?
C32 C33 1.392(9) . ?
N3 Zn2 2.065(4) 2_745 ?
